data_7128686
loop_
_publ_author_name
'Verma, Piyush Kumar'
'Meher, Naresh Kumar'
'Geetharani, K.'

_publ_section_title
;
 Homolytic cleavage of diboron(4) compounds using diazabutadiene
 derivatives.
;
_journal_issue 64
_journal_name_full 'Chemical communications (Cambridge, England)'
_journal_page_first 7886
_journal_page_last 7889
_journal_paper_doi 10.1039/d1cc02881b
_journal_volume 57
_journal_year 2021
_chemical_formula_moiety 'C38 H42 B2 N2 O4'
_chemical_formula_sum 'C38 H42 B2 N2 O4'
_chemical_formula_weight 612.35
_chemical_properties_physical Moisture-sensitive
_space_group_crystal_system monoclinic
_space_group_IT_number 15
_space_group_name_Hall '-C 2yc'
_space_group_name_H-M_alt 'C 1 2/c 1'
_atom_sites_solution_hydrogens difmap
_audit_creation_method SHELXL-2018/3
_audit_update_record
;
2021-04-30 deposited with the CCDC.	2021-07-14 downloaded from the CCDC.
;
_cell_angle_alpha 90
_cell_angle_beta 118.405(2)
_cell_angle_gamma 90
_cell_formula_units_Z 4
_cell_length_a 22.8528(9)
_cell_length_b 13.7386(5)
_cell_length_c 12.6423(5)
_cell_measurement_reflns_used 3797
_cell_measurement_temperature 296
_cell_measurement_theta_max 30.4
_cell_measurement_theta_min 1.8
_cell_volume 3491.4(2)
_computing_structure_refinement 'SHELXL-2018/3 (Sheldrick, 2018)'
_diffrn_ambient_temperature 296(2)
_diffrn_measured_fraction_theta_full 1.000
_diffrn_measured_fraction_theta_max 0.996
_diffrn_measurement_device_type APEX-II
_diffrn_measurement_method omega
_diffrn_radiation_type MoK\a
_diffrn_radiation_wavelength 0.71073
_diffrn_reflns_av_R_equivalents 0.0635
_diffrn_reflns_av_unetI/netI 0.0386
_diffrn_reflns_Laue_measured_fraction_full 1.000
_diffrn_reflns_Laue_measured_fraction_max 0.996
_diffrn_reflns_limit_h_max 32
_diffrn_reflns_limit_h_min -32
_diffrn_reflns_limit_k_max 17
_diffrn_reflns_limit_k_min -19
_diffrn_reflns_limit_l_max 18
_diffrn_reflns_limit_l_min -18
_diffrn_reflns_number 37140
_diffrn_reflns_point_group_measured_fraction_full 1.000
_diffrn_reflns_point_group_measured_fraction_max 0.996
_diffrn_reflns_theta_full 25.242
_diffrn_reflns_theta_max 30.417
_diffrn_reflns_theta_min 1.795
_diffrn_source 'fine focus sealed tube'
_exptl_absorpt_coefficient_mu 0.074
_exptl_crystal_colour yellow
_exptl_crystal_density_diffrn 1.165
_exptl_crystal_density_meas 1.16
_exptl_crystal_description cube
_exptl_crystal_F_000 1304
_exptl_crystal_size_max 0.300
_exptl_crystal_size_mid 0.200
_exptl_crystal_size_min 0.150
_refine_diff_density_max 0.890
_refine_diff_density_min -0.264
_refine_diff_density_rms 0.107
_refine_ls_extinction_method none
_refine_ls_goodness_of_fit_ref 0.935
_refine_ls_hydrogen_treatment refall
_refine_ls_matrix_type full
_refine_ls_number_parameters 296
_refine_ls_number_reflns 5258
_refine_ls_number_restraints 0
_refine_ls_restrained_S_all 0.935
_refine_ls_R_factor_all 0.0971
_refine_ls_R_factor_gt 0.0719
_refine_ls_shift/su_max 0.086
_refine_ls_shift/su_mean 0.008
_refine_ls_structure_factor_coef Fsqd
_refine_ls_weighting_details 'w=1/[\s^2^(Fo^2^)+(0.1430P)^2^+2.9047P] where P=(Fo^2^+2Fc^2^)/3'
_refine_ls_weighting_scheme calc
_refine_ls_wR_factor_gt 0.1781
_refine_ls_wR_factor_ref 0.2106
_reflns_Friedel_coverage 0.000
_reflns_number_gt 3797
_reflns_number_total 5258
_reflns_threshold_expression 'I > 2\s(I)'
_cod_data_source_file d1cc02881b2.cif
_cod_data_source_block shelx_CCDC1
_cod_depositor_comments 'Adding full bibliography for 7128685--7128687.cif.'
_cod_original_sg_symbol_H-M 'C 2/c'
_cod_database_code 7128686
_shelx_shelxl_version_number 2018/3
_shelx_space_group_comment
;
The symmetry employed for this shelxl refinement is uniquely defined
by the following loop, which should always be used as a source of
symmetry information in preference to the above space-group names.
They are only intended as comments.
;
_shelx_estimated_absorpt_t_min 0.000
_shelx_estimated_absorpt_t_max 0.000

loop_
_space_group_symop_operation_xyz
'x, y, z'
'-x, y, -z+1/2'
'x+1/2, y+1/2, z'
'-x+1/2, y+1/2, -z+1/2'
'-x, -y, -z'
'x, -y, z-1/2'
'-x+1/2, -y+1/2, -z'
'x+1/2, -y+1/2, z-1/2'

loop_
_atom_site_label
_atom_site_type_symbol
_atom_site_fract_x
_atom_site_fract_y
_atom_site_fract_z
_atom_site_U_iso_or_equiv
_atom_site_adp_type
_atom_site_occupancy
_atom_site_site_symmetry_order
_atom_site_calc_flag
_atom_site_refinement_flags_posn
_atom_site_refinement_flags_adp
_atom_site_refinement_flags_occupancy
_atom_site_disorder_assembly
_atom_site_disorder_group
O1 O 0.43807(6) 0.33601(8) 0.14001(10) 0.0268(3) Uani 1 1 d . . . . .
O2 O 0.39510(6) 0.37588(8) 0.26736(10) 0.0269(3) Uani 1 1 d . . . . .
C19 C 0.23958(13) 0.2450(2) 0.1577(2) 0.0563(6) Uani 1 1 d . . . . .
C11 C 0.36310(10) 0.13005(14) 0.51645(16) 0.0356(4) Uani 1 1 d . . . . .
C4 C 0.37710(9) 0.58202(13) 0.01870(15) 0.0317(4) Uani 1 1 d . . . . .
C5 C 0.40886(8) 0.49301(12) 0.02770(15) 0.0300(3) Uani 1 1 d . . . . .
C6 C 0.41138(8) 0.42940(11) 0.11367(13) 0.0251(3) Uani 1 1 d . . . . .
B1 B 0.42729(8) 0.30504(13) 0.23474(15) 0.0245(3) Uani 1 1 d . . . . .
N1 N 0.44152(6) 0.21197(10) 0.28746(11) 0.0240(3) Uani 1 1 d . . . . .
C7 C 0.47595(8) 0.13595(12) 0.26539(14) 0.0277(3) Uani 1 1 d . . . . .
C1 C 0.38491(8) 0.45228(11) 0.18902(13) 0.0254(3) Uani 1 1 d . . . . .
C2 C 0.35296(8) 0.53868(12) 0.18036(15) 0.0296(3) Uani 1 1 d . . . . .
C3 C 0.34945(9) 0.60406(12) 0.09264(16) 0.0318(4) Uani 1 1 d . . . . .
C8 C 0.41438(8) 0.18496(11) 0.36620(13) 0.0243(3) Uani 1 1 d . . . . .
C13 C 0.34575(8) 0.17027(12) 0.31723(14) 0.0289(3) Uani 1 1 d . . . . .
C18 C 0.29806(9) 0.17910(15) 0.18324(16) 0.0357(4) Uani 1 1 d . . . . .
C12 C 0.32117(9) 0.14323(14) 0.39505(16) 0.0339(4) Uani 1 1 d . . . . .
C10 C 0.43046(9) 0.14371(13) 0.56256(15) 0.0320(4) Uani 1 1 d . . . . .
C9 C 0.45787(8) 0.17198(11) 0.48923(14) 0.0267(3) Uani 1 1 d . . . . .
C14 C 0.53159(8) 0.19167(12) 0.54378(14) 0.0283(3) Uani 1 1 d . . . . .
C16 C 0.57391(10) 0.10407(14) 0.61168(18) 0.0366(4) Uani 1 1 d . . . . .
C15 C 0.55036(10) 0.28050(14) 0.62654(19) 0.0385(4) Uani 1 1 d . . . . .
C17 C 0.27439(15) 0.0774(2) 0.1305(2) 0.0615(7) Uani 1 1 d . . . . .
H5 H 0.4277(11) 0.4754(15) -0.0246(19) 0.034(5) Uiso 1 1 d . . . . .
H3 H 0.3269(11) 0.6645(17) 0.083(2) 0.036(5) Uiso 1 1 d . . . . .
H16B H 0.6208(11) 0.1165(17) 0.6436(19) 0.036(6) Uiso 1 1 d . . . . .
H16A H 0.5658(11) 0.0845(18) 0.682(2) 0.044(6) Uiso 1 1 d . . . . .
H18 H 0.3237(11) 0.2059(18) 0.145(2) 0.039(6) Uiso 1 1 d . . . . .
H16C H 0.5614(12) 0.0458(19) 0.554(2) 0.047(6) Uiso 1 1 d . . . . .
H4 H 0.3743(11) 0.6278(18) -0.039(2) 0.043(6) Uiso 1 1 d . . . . .
H19B H 0.2133(16) 0.220(2) 0.197(3) 0.077(9) Uiso 1 1 d . . . . .
H19A H 0.2131(15) 0.250(2) 0.071(3) 0.067(8) Uiso 1 1 d . . . . .
H2 H 0.3328(10) 0.5555(16) 0.2312(19) 0.035(5) Uiso 1 1 d . . . . .
H17B H 0.2451(14) 0.087(2) 0.037(3) 0.065(8) Uiso 1 1 d . . . . .
H17C H 0.3145(17) 0.055(2) 0.133(3) 0.070(9) Uiso 1 1 d . . . . .
H17A H 0.246(2) 0.044(3) 0.174(4) 0.119(14) Uiso 1 1 d . . . . .
H15A H 0.6000(12) 0.2952(19) 0.660(2) 0.046(6) Uiso 1 1 d . . . . .
H15C H 0.5428(14) 0.268(2) 0.699(3) 0.062(8) Uiso 1 1 d . . . . .
H15B H 0.5224(12) 0.336(2) 0.581(2) 0.047(6) Uiso 1 1 d . . . . .
H12 H 0.2735(10) 0.1357(15) 0.3651(17) 0.026(5) Uiso 1 1 d . . . . .
H11 H 0.3437(10) 0.1136(16) 0.5688(19) 0.031(5) Uiso 1 1 d . . . . .
H10 H 0.4602(12) 0.1339(18) 0.648(2) 0.044(6) Uiso 1 1 d . . . . .
H14 H 0.5424(10) 0.2078(15) 0.4782(18) 0.031(5) Uiso 1 1 d . . . . .
H7 H 0.4625(10) 0.0713(16) 0.2802(18) 0.032(5) Uiso 1 1 d . . . . .
H19C H 0.2531(16) 0.317(3) 0.191(3) 0.080(10) Uiso 1 1 d . . . . .

loop_
_atom_site_aniso_label
_atom_site_aniso_U_11
_atom_site_aniso_U_22
_atom_site_aniso_U_33
_atom_site_aniso_U_23
_atom_site_aniso_U_13
_atom_site_aniso_U_12
O1 0.0348(6) 0.0236(5) 0.0266(5) 0.0032(4) 0.0182(5) 0.0042(4)
O2 0.0346(6) 0.0236(5) 0.0269(5) 0.0018(4) 0.0182(5) 0.0024(4)
C19 0.0450(12) 0.0718(18) 0.0490(12) 0.0148(12) 0.0199(10) 0.0157(11)
C11 0.0463(10) 0.0349(9) 0.0367(8) -0.0035(7) 0.0287(8) -0.0085(7)
C4 0.0386(9) 0.0256(8) 0.0318(8) 0.0041(6) 0.0173(7) 0.0006(6)
C5 0.0368(8) 0.0280(8) 0.0296(7) 0.0023(6) 0.0195(7) 0.0009(6)
C6 0.0290(7) 0.0211(7) 0.0269(7) -0.0004(5) 0.0146(6) 0.0010(5)
B1 0.0261(8) 0.0244(8) 0.0236(7) -0.0013(6) 0.0123(6) -0.0010(6)
N1 0.0290(6) 0.0230(6) 0.0242(6) -0.0002(5) 0.0161(5) -0.0008(5)
C7 0.0375(8) 0.0209(7) 0.0303(7) -0.0009(6) 0.0207(6) -0.0013(6)
C1 0.0294(7) 0.0234(7) 0.0249(6) 0.0000(5) 0.0142(6) -0.0006(5)
C2 0.0354(8) 0.0262(8) 0.0316(7) -0.0013(6) 0.0194(7) 0.0023(6)
C3 0.0384(9) 0.0226(8) 0.0350(8) 0.0018(6) 0.0179(7) 0.0041(6)
C8 0.0314(7) 0.0217(7) 0.0250(6) -0.0012(5) 0.0177(6) -0.0019(5)
C13 0.0314(8) 0.0291(8) 0.0285(7) -0.0039(6) 0.0163(6) -0.0040(6)
C18 0.0297(8) 0.0453(10) 0.0312(8) -0.0032(7) 0.0137(7) -0.0052(7)
C12 0.0329(9) 0.0381(9) 0.0385(8) -0.0056(7) 0.0233(7) -0.0077(7)
C10 0.0407(9) 0.0324(8) 0.0264(7) -0.0005(6) 0.0189(7) -0.0057(7)
C9 0.0332(8) 0.0240(7) 0.0251(7) -0.0011(5) 0.0157(6) -0.0036(6)
C14 0.0314(8) 0.0284(8) 0.0250(7) 0.0016(6) 0.0134(6) -0.0031(6)
C16 0.0373(10) 0.0307(9) 0.0390(9) 0.0042(7) 0.0158(7) 0.0012(7)
C15 0.0381(10) 0.0311(9) 0.0436(10) -0.0060(8) 0.0170(8) -0.0061(7)
C17 0.0573(15) 0.0601(15) 0.0440(12) -0.0191(11) 0.0054(11) -0.0062(12)

loop_
_atom_type_symbol
_atom_type_description
_atom_type_scat_dispersion_real
_atom_type_scat_dispersion_imag
_atom_type_scat_source
C C 0.0033 0.0016 'International Tables Vol C Tables 4.2.6.8 and 6.1.1.4'
H H 0.0000 0.0000 'International Tables Vol C Tables 4.2.6.8 and 6.1.1.4'
N N 0.0061 0.0033 'International Tables Vol C Tables 4.2.6.8 and 6.1.1.4'
B B 0.0013 0.0007 'International Tables Vol C Tables 4.2.6.8 and 6.1.1.4'
O O 0.0106 0.0060 'International Tables Vol C Tables 4.2.6.8 and 6.1.1.4'

loop_
_geom_angle_atom_site_label_1
_geom_angle_atom_site_label_2
_geom_angle_atom_site_label_3
_geom_angle
_geom_angle_site_symmetry_1
_geom_angle_site_symmetry_3
_geom_angle_publ_flag
C6 O1 B1 104.47(12) . . ?
C1 O2 B1 104.50(12) . . ?
C18 C19 H19B 111.4(19) . . ?
C18 C19 H19A 107.2(18) . . ?
H19B C19 H19A 112(3) . . ?
C18 C19 H19C 114.2(18) . . ?
H19B C19 H19C 105(3) . . ?
H19A C19 H19C 107(3) . . ?
C10 C11 C12 119.89(15) . . ?
C10 C11 H11 121.2(12) . . ?
C12 C11 H11 118.8(12) . . ?
C3 C4 C5 121.38(15) . . ?
C3 C4 H4 119.6(14) . . ?
C5 C4 H4 119.0(14) . . ?
C6 C5 C4 116.44(15) . . ?
C6 C5 H5 120.8(13) . . ?
C4 C5 H5 122.8(13) . . ?
C5 C6 C1 122.11(14) . . ?
C5 C6 O1 128.65(14) . . ?
C1 C6 O1 109.24(13) . . ?
O2 B1 O1 111.91(13) . . ?
O2 B1 N1 121.97(14) . . ?
O1 B1 N1 125.95(14) . . ?
B1 N1 C7 127.10(13) . . ?
B1 N1 C8 118.70(13) . . ?
C7 N1 C8 114.00(13) . . ?
C7 C7 N1 132.34(8) 2_655 . ?
C7 C7 H7 115.6(12) 2_655 . ?
N1 C7 H7 112.0(12) . . ?
C2 C1 O2 128.01(14) . . ?
C2 C1 C6 122.13(14) . . ?
O2 C1 C6 109.86(13) . . ?
C1 C2 C3 116.53(15) . . ?
C1 C2 H2 123.4(13) . . ?
C3 C2 H2 120.0(13) . . ?
C4 C3 C2 121.39(15) . . ?
C4 C3 H3 120.0(13) . . ?
C2 C3 H3 118.6(13) . . ?
C13 C8 C9 121.73(14) . . ?
C13 C8 N1 119.24(13) . . ?
C9 C8 N1 119.01(13) . . ?
C12 C13 C8 117.94(15) . . ?
C12 C13 C18 119.39(15) . . ?
C8 C13 C18 122.63(14) . . ?
C13 C18 C19 112.14(17) . . ?
C13 C18 C17 109.23(17) . . ?
C19 C18 C17 111.0(2) . . ?
C13 C18 H18 107.1(13) . . ?
C19 C18 H18 109.8(14) . . ?
C17 C18 H18 107.3(14) . . ?
C11 C12 C13 121.28(16) . . ?
C11 C12 H12 118.4(12) . . ?
C13 C12 H12 120.3(12) . . ?
C11 C10 C9 121.41(15) . . ?
C11 C10 H10 120.1(14) . . ?
C9 C10 H10 118.5(14) . . ?
C10 C9 C8 117.75(15) . . ?
C10 C9 C14 120.08(14) . . ?
C8 C9 C14 122.11(13) . . ?
C9 C14 C16 112.73(14) . . ?
C9 C14 C15 110.13(14) . . ?
C16 C14 C15 110.35(15) . . ?
C9 C14 H14 108.9(11) . . ?
C16 C14 H14 107.6(12) . . ?
C15 C14 H14 107.0(12) . . ?
C14 C16 H16B 112.1(13) . . ?
C14 C16 H16A 111.5(14) . . ?
H16B C16 H16A 107.8(18) . . ?
C14 C16 H16C 109.0(13) . . ?
H16B C16 H16C 108.3(19) . . ?
H16A C16 H16C 108(2) . . ?
C14 C15 H15A 109.4(14) . . ?
C14 C15 H15C 111.6(16) . . ?
H15A C15 H15C 107(2) . . ?
C14 C15 H15B 108.7(15) . . ?
H15A C15 H15B 112(2) . . ?
H15C C15 H15B 109(2) . . ?
C18 C17 H17B 106.0(17) . . ?
C18 C17 H17C 98.7(19) . . ?
H17B C17 H17C 100(2) . . ?
C18 C17 H17A 109(2) . . ?
H17B C17 H17A 113(3) . . ?
H17C C17 H17A 128(3) . . ?

loop_
_geom_bond_atom_site_label_1
_geom_bond_atom_site_label_2
_geom_bond_distance
_geom_bond_site_symmetry_2
_geom_bond_publ_flag
O1 C6 1.3913(18) . ?
O1 B1 1.3987(19) . ?
O2 C1 1.3847(18) . ?
O2 B1 1.395(2) . ?
C19 C18 1.517(3) . ?
C19 H19B 1.00(3) . ?
C19 H19A 0.97(3) . ?
C19 H19C 1.06(4) . ?
C11 C10 1.375(3) . ?
C11 C12 1.381(3) . ?
C11 H11 0.98(2) . ?
C4 C3 1.388(2) . ?
C4 C5 1.399(2) . ?
C4 H4 0.95(2) . ?
C5 C6 1.374(2) . ?
C5 H5 0.98(2) . ?
C6 C1 1.386(2) . ?
B1 N1 1.407(2) . ?
N1 C7 1.413(2) . ?
N1 C8 1.4495(18) . ?
C7 C7 1.329(3) 2_655 ?
C7 H7 0.99(2) . ?
C1 C2 1.370(2) . ?
C2 C3 1.399(2) . ?
C2 H2 0.98(2) . ?
C3 H3 0.95(2) . ?
C8 C13 1.400(2) . ?
C8 C9 1.403(2) . ?
C13 C12 1.395(2) . ?
C13 C18 1.522(2) . ?
C18 C17 1.532(3) . ?
C18 H18 0.99(2) . ?
C12 H12 0.97(2) . ?
C10 C9 1.398(2) . ?
C10 H10 0.97(2) . ?
C9 C14 1.510(2) . ?
C14 C16 1.527(2) . ?
C14 C15 1.530(2) . ?
C14 H14 1.00(2) . ?
C16 H16B 0.96(2) . ?
C16 H16A 1.03(2) . ?
C16 H16C 1.03(3) . ?
C15 H15A 1.03(2) . ?
C15 H15C 1.02(3) . ?
C15 H15B 0.99(3) . ?
C17 H17B 1.05(3) . ?
C17 H17C 0.95(3) . ?
C17 H17A 1.13(5) . ?
